data_4320754
loop_
_publ_author_name
'Ramaswamy Murugavel'
'Kanhayalal Baheti'
'Ganapathi Anantharaman'

_publ_section_title
;
 Reactions of 2-Mercaptobenzoic Acid with Divalent Alkaline Earth Metal
 Ions: Synthesis, Spectral Studies, and Single-Crystal X-ray Structures of
 Calcium, Strontium, and Barium Complexes of 2,2'-Dithiobis(benzoic acid),
;
_journal_name_full 'Inorganic Chemistry'
_journal_page_first 6870
_journal_page_last 6878
_journal_paper_doi 10.1021/ic010519b
_journal_volume 40
_journal_year 2001
_chemical_formula_sum 'C15.5 H12 N0 O6 S2 Sr'
_chemical_formula_weight 445.99
_chemical_name_systematic
;
?
;
_space_group_IT_number 15
_symmetry_cell_setting monoclinic
_symmetry_space_group_name_Hall '-C 2yc'
_symmetry_space_group_name_H-M 'C 1 2/c 1'
_atom_sites_solution_hydrogens geom
_atom_sites_solution_primary direct
_atom_sites_solution_secondary difmap
_audit_creation_method SHELXL-97
_cell_angle_alpha 90.00
_cell_angle_beta 114.25
_cell_angle_gamma 90.00
_cell_formula_units_Z 8
_cell_length_a 22.396
_cell_length_b 7.765
_cell_length_c 21.767
_cell_measurement_reflns_used 25
_cell_measurement_temperature 293(2)
_cell_measurement_theta_max 14.08
_cell_measurement_theta_min 9.55
_cell_volume 3451.374
_computing_cell_refinement 'CAD4 Express (Enraf Nonius, 1994)'
_computing_data_collection 'CAD4 Express (Enraf Nonius, 1994)'
_computing_data_reduction 'XCAD4 (Harms & Wocadlo, 1995)'
_computing_molecular_graphics 'Ortep-3 for Windows (Farrugia, 1997)'
_computing_publication_material 'CIFTAB (sheldrick)'
_computing_structure_refinement 'SHELXL-97 (Sheldrick, 1997)'
_computing_structure_solution 'SHELXS-97 (Sheldrick, 1997)'
_diffrn_ambient_temperature 293(2)
_diffrn_measured_fraction_theta_full 1.000
_diffrn_measured_fraction_theta_max 1.000
_diffrn_radiation_monochromator graphite
_diffrn_radiation_source 'fine-focus sealed tube'
_diffrn_radiation_type MoK\a
_diffrn_radiation_wavelength 0.71073
_diffrn_reflns_av_R_equivalents 0.0097
_diffrn_reflns_av_sigmaI/netI 0.0335
_diffrn_reflns_limit_h_max 0
_diffrn_reflns_limit_h_min -26
_diffrn_reflns_limit_k_max 2
_diffrn_reflns_limit_k_min -9
_diffrn_reflns_limit_l_max 25
_diffrn_reflns_limit_l_min -23
_diffrn_reflns_number 3206
_diffrn_reflns_theta_full 24.96
_diffrn_reflns_theta_max 24.96
_diffrn_reflns_theta_min 1.99
_diffrn_standards_number 3
_exptl_absorpt_coefficient_mu 3.395
_exptl_crystal_colour colourless
_exptl_crystal_density_diffrn 1.717
_exptl_crystal_density_method 'not measured'
_exptl_crystal_description needle
_exptl_crystal_F_000 1784
_exptl_crystal_size_max 0.9
_exptl_crystal_size_mid 0.6
_exptl_crystal_size_min 0.3
_refine_diff_density_max 0.477
_refine_diff_density_min -0.603
_refine_diff_density_rms 0.090
_refine_ls_extinction_method none
_refine_ls_goodness_of_fit_ref 1.025
_refine_ls_hydrogen_treatment mixed
_refine_ls_matrix_type full
_refine_ls_number_parameters 222
_refine_ls_number_reflns 3021
_refine_ls_number_restraints 0
_refine_ls_restrained_S_all 1.025
_refine_ls_R_factor_all 0.0549
_refine_ls_R_factor_gt 0.0342
_refine_ls_shift/su_max 0.000
_refine_ls_shift/su_mean 0.000
_refine_ls_structure_factor_coef Fsqd
_refine_ls_weighting_details 'calc w=1/[\s^2^(Fo^2^)+(0.0557P)^2^+1.6010P] where P=(Fo^2^+2Fc^2^)/3'
_refine_ls_weighting_scheme calc
_refine_ls_wR_factor_gt 0.0859
_refine_ls_wR_factor_ref 0.0899
_reflns_number_gt 2203
_reflns_number_total 3021
_reflns_threshold_expression >2sigma(I)
_cod_data_source_file ic010519b_2.cif
_cod_data_source_block Complex2(Sr_compound)
_cod_original_cell_volume 3451.3
_cod_original_formula_sum 'C15.50 H12 N0 O6 S2 Sr'
_cod_database_code 4320754

loop_
_symmetry_equiv_pos_as_xyz
'x, y, z'
'-x, y, -z+1/2'
'x+1/2, y+1/2, z'
'-x+1/2, y+1/2, -z+1/2'
'-x, -y, -z'
'x, -y, z-1/2'
'-x+1/2, -y+1/2, -z'
'x+1/2, -y+1/2, z-1/2'

loop_
_atom_site_label
_atom_site_type_symbol
_atom_site_fract_x
_atom_site_fract_y
_atom_site_fract_z
_atom_site_U_iso_or_equiv
_atom_site_adp_type
_atom_site_occupancy
_atom_site_symmetry_multiplicity
_atom_site_calc_flag
_atom_site_refinement_flags
_atom_site_disorder_assembly
_atom_site_disorder_group
Sr1 Sr -0.014382(14) 0.25265(4) 0.512212(13) 0.02582(12) Uani 1 1 d . . .
S1 S 0.08793(4) 0.25441(12) 0.33148(4) 0.0387(2) Uani 1 1 d . . .
S2 S 0.10634(5) 0.26702(12) 0.24686(4) 0.0405(2) Uani 1 1 d . . .
O1 O 0.03423(15) 0.4233(3) 0.62784(13) 0.0619(8) Uani 1 1 d . . .
H1B H 0.0353 0.3793 0.6670 0.080 Uiso 1 1 d R . .
H1A H 0.0497 0.5231 0.6235 0.080 Uiso 1 1 d R . .
O2 O -0.07255(14) 0.1137(3) 0.57757(15) 0.0588(8) Uani 1 1 d . . .
H2B H -0.0972 0.1762 0.5937 0.080 Uiso 1 1 d R . .
H2A H -0.0694 0.0013 0.5782 0.080 Uiso 1 1 d R . .
O3 O 0.07548(11) 0.4650(3) 0.50624(12) 0.0346(6) Uani 1 1 d . . .
O4 O 0.05918(13) 0.2340(3) 0.44293(14) 0.0406(6) Uani 1 1 d . . .
O5 O 0.06652(11) -0.0154(3) 0.06709(11) 0.0340(5) Uani 1 1 d . . .
O6 O 0.09747(13) 0.2384(3) 0.11566(11) 0.0403(6) Uani 1 1 d . . .
C1 C 0.09057(16) 0.3663(4) 0.46828(16) 0.0288(7) Uani 1 1 d . . .
C2 C 0.14994(15) 0.4090(4) 0.45551(16) 0.0273(7) Uani 1 1 d . . .
C3 C 0.15640(15) 0.3586(4) 0.39653(15) 0.0286(7) Uani 1 1 d . . .
C4 C 0.21475(17) 0.3929(5) 0.39004(18) 0.0397(9) Uani 1 1 d . . .
H4A H 0.2189 0.3621 0.3489 0.080 Uiso 1 1 d R . .
C5 C 0.26549(18) 0.4766(5) 0.4409(2) 0.0429(9) Uani 1 1 d . . .
H5A H 0.3059 0.4959 0.4370 0.080 Uiso 1 1 d R . .
C6 C 0.25942(17) 0.5298(6) 0.49870(19) 0.0442(10) Uani 1 1 d . . .
H6A H 0.2945 0.5887 0.5348 0.080 Uiso 1 1 d R . .
C7 C 0.20104(18) 0.4981(4) 0.50475(18) 0.0376(8) Uani 1 1 d . . .
H7A H 0.1958 0.5383 0.5444 0.080 Uiso 1 1 d R . .
C11 C 0.09701(16) 0.0779(4) 0.11844(16) 0.0270(7) Uani 1 1 d . . .
C12 C 0.13545(15) -0.0098(4) 0.18449(15) 0.0274(7) Uani 1 1 d . . .
C13 C 0.14455(16) 0.0654(4) 0.24623(16) 0.0311(8) Uani 1 1 d . . .
C14 C 0.1826(2) -0.0196(5) 0.30574(17) 0.0443(10) Uani 1 1 d . . .
H14A H 0.1886 0.0303 0.3488 0.080 Uiso 1 1 d R . .
C15 C 0.2112(2) -0.1750(6) 0.3044(2) 0.0535(11) Uani 1 1 d . . .
H15A H 0.2391 -0.2320 0.3460 0.080 Uiso 1 1 d R . .
C16 C 0.2016(2) -0.2534(5) 0.2442(2) 0.0496(10) Uani 1 1 d . . .
H16A H 0.2222 -0.3640 0.2431 0.080 Uiso 1 1 d R . .
C17 C 0.16352(17) -0.1701(5) 0.18438(18) 0.0370(8) Uani 1 1 d . . .
H17A H 0.1571 -0.2222 0.1415 0.080 Uiso 1 1 d R . .
C98 C 0.0000 0.244(4) 0.7500 0.67(5) Uani 1 2 d S . .
C99 C -0.0628(5) 0.2916(10) 0.6953(4) 0.105(2) Uani 1 1 d . . .

loop_
_atom_site_aniso_label
_atom_site_aniso_U_11
_atom_site_aniso_U_22
_atom_site_aniso_U_33
_atom_site_aniso_U_23
_atom_site_aniso_U_13
_atom_site_aniso_U_12
Sr1 0.03535(19) 0.01977(18) 0.02447(18) -0.00196(14) 0.01442(13) -0.00040(15)
S1 0.0407(5) 0.0471(5) 0.0298(4) -0.0089(5) 0.0162(4) -0.0046(5)
S2 0.0582(6) 0.0377(5) 0.0245(4) 0.0032(4) 0.0158(4) 0.0116(5)
O1 0.095(2) 0.0427(16) 0.0378(15) -0.0061(13) 0.0174(15) -0.0068(16)
O2 0.078(2) 0.0376(15) 0.089(2) -0.0018(15) 0.0626(18) -0.0031(15)
O3 0.0416(14) 0.0295(13) 0.0403(13) -0.0068(11) 0.0245(11) 0.0043(11)
O4 0.0528(15) 0.0323(14) 0.0497(15) -0.0173(12) 0.0341(13) -0.0147(12)
O5 0.0404(13) 0.0318(13) 0.0252(11) -0.0023(10) 0.0088(10) 0.0002(11)
O6 0.0584(16) 0.0286(13) 0.0248(12) 0.0016(11) 0.0080(11) -0.0053(12)
C1 0.0329(18) 0.0250(17) 0.0289(17) 0.0041(15) 0.0132(15) 0.0070(15)
C2 0.0311(17) 0.0209(17) 0.0286(17) 0.0036(14) 0.0110(14) 0.0049(14)
C3 0.0316(17) 0.0283(17) 0.0254(17) 0.0034(14) 0.0113(14) 0.0050(15)
C4 0.040(2) 0.047(2) 0.0370(19) 0.0023(18) 0.0217(17) 0.0029(18)
C5 0.037(2) 0.047(2) 0.047(2) 0.0093(19) 0.0191(18) -0.0014(18)
C6 0.037(2) 0.048(2) 0.045(2) -0.0024(19) 0.0140(18) -0.0062(18)
C7 0.041(2) 0.036(2) 0.0350(19) -0.0053(16) 0.0141(17) -0.0044(17)
C11 0.0295(17) 0.0276(18) 0.0260(17) -0.0026(14) 0.0135(14) -0.0025(15)
C12 0.0271(17) 0.0296(17) 0.0264(16) 0.0048(14) 0.0119(14) -0.0003(14)
C13 0.0365(18) 0.0299(18) 0.0269(17) 0.0028(15) 0.0130(15) -0.0007(15)
C14 0.058(2) 0.042(2) 0.0259(18) 0.0065(17) 0.0105(18) 0.006(2)
C15 0.064(3) 0.050(2) 0.036(2) 0.019(2) 0.0096(19) 0.018(2)
C16 0.052(2) 0.045(2) 0.047(2) 0.008(2) 0.0155(19) 0.022(2)
C17 0.038(2) 0.0367(19) 0.037(2) 0.0034(17) 0.0164(17) 0.0051(17)
C98 1.32(17) 0.28(5) 0.92(11) 0.000 0.95(12) 0.000
C99 0.133(6) 0.084(4) 0.090(5) -0.011(4) 0.040(5) 0.001(4)

loop_
_atom_type_symbol
_atom_type_description
_atom_type_scat_dispersion_real
_atom_type_scat_dispersion_imag
_atom_type_scat_source
C C 0.0033 0.0016 'International Tables Vol C Tables 4.2.6.8 and 6.1.1.4'
H H 0.0000 0.0000 'International Tables Vol C Tables 4.2.6.8 and 6.1.1.4'
O O 0.0106 0.0060 'International Tables Vol C Tables 4.2.6.8 and 6.1.1.4'
N N 0.0061 0.0033 'International Tables Vol C Tables 4.2.6.8 and 6.1.1.4'
S S 0.1246 0.1234 'International Tables Vol C Tables 4.2.6.8 and 6.1.1.4'
Sr Sr -1.5307 3.2498 'International Tables Vol C Tables 4.2.6.8 and 6.1.1.4'

loop_
_geom_angle_atom_site_label_1
_geom_angle_atom_site_label_2
_geom_angle_atom_site_label_3
_geom_angle
_geom_angle_site_symmetry_1
_geom_angle_site_symmetry_3
_geom_angle_publ_flag
O5 Sr1 O3 161.47(8) 6_556 5_566 ?
O5 Sr1 O2 81.81(8) 6_556 . ?
O3 Sr1 O2 95.11(8) 5_566 . ?
O5 Sr1 O6 121.91(7) 6_556 2 ?
O3 Sr1 O6 76.56(7) 5_566 2 ?
O2 Sr1 O6 105.80(9) . 2 ?
O5 Sr1 O3 93.77(7) 6_556 . ?
O3 Sr1 O3 79.90(8) 5_566 . ?
O2 Sr1 O3 150.53(8) . . ?
O6 Sr1 O3 101.26(8) 2 . ?
O5 Sr1 O5 76.86(8) 6_556 2 ?
O3 Sr1 O5 120.86(7) 5_566 2 ?
O2 Sr1 O5 80.83(8) . 2 ?
O6 Sr1 O5 49.38(7) 2 2 ?
O3 Sr1 O5 126.74(7) . 2 ?
O5 Sr1 O1 88.88(8) 6_556 . ?
O3 Sr1 O1 72.63(8) 5_566 . ?
O2 Sr1 O1 77.58(9) . . ?
O6 Sr1 O1 149.19(8) 2 . ?
O3 Sr1 O1 73.20(8) . . ?
O5 Sr1 O1 155.60(8) 2 . ?
O5 Sr1 O4 74.68(8) 6_556 . ?
O3 Sr1 O4 112.25(7) 5_566 . ?
O2 Sr1 O4 151.47(8) . . ?
O6 Sr1 O4 74.45(9) 2 . ?
O3 Sr1 O4 49.02(7) . . ?
O5 Sr1 O4 78.31(7) 2 . ?
O1 Sr1 O4 117.25(9) . . ?
O5 Sr1 C11 99.33(8) 6_556 2 ?
O3 Sr1 C11 99.13(8) 5_566 2 ?
O2 Sr1 C11 94.61(9) . 2 ?
O6 Sr1 C11 24.47(7) 2 2 ?
O3 Sr1 C11 114.84(8) . 2 ?
O5 Sr1 C11 24.95(7) 2 2 ?
O1 Sr1 C11 167.83(9) . 2 ?
O4 Sr1 C11 73.88(8) . 2 ?
O5 Sr1 C1 82.04(8) 6_556 . ?
O3 Sr1 C1 97.90(8) 5_566 . ?
O2 Sr1 C1 162.29(9) . . ?
O6 Sr1 C1 88.94(9) 2 . ?
O3 Sr1 C1 24.90(8) . . ?
O5 Sr1 C1 102.47(8) 2 . ?
O1 Sr1 C1 94.89(10) . . ?
O4 Sr1 C1 24.23(8) . . ?
C11 Sr1 C1 95.13(9) 2 . ?
O5 Sr1 Sr1 130.39(5) 6_556 5_566 ?
O3 Sr1 Sr1 41.04(5) 5_566 5_566 ?
O2 Sr1 Sr1 129.60(6) . 5_566 ?
O6 Sr1 Sr1 88.98(5) 2 5_566 ?
O3 Sr1 Sr1 38.85(5) . 5_566 ?
O5 Sr1 Sr1 136.54(5) 2 5_566 ?
O1 Sr1 Sr1 67.48(6) . 5_566 ?
O4 Sr1 Sr1 78.69(5) . 5_566 ?
C11 Sr1 Sr1 112.42(6) 2 5_566 ?
C1 Sr1 Sr1 58.84(6) . 5_566 ?
O5 Sr1 Sr1 39.62(5) 6_556 5_556 ?
O3 Sr1 Sr1 157.70(6) 5_566 5_556 ?
O2 Sr1 Sr1 78.88(6) . 5_556 ?
O6 Sr1 Sr1 84.39(5) 2 5_556 ?
O3 Sr1 Sr1 115.63(5) . 5_556 ?
O5 Sr1 Sr1 37.25(5) 2 5_556 ?
O1 Sr1 Sr1 125.74(6) . 5_556 ?
O4 Sr1 Sr1 72.73(5) . 5_556 ?
C11 Sr1 Sr1 60.47(6) 2 5_556 ?
C1 Sr1 Sr1 93.17(6) . 5_556 ?
Sr1 Sr1 Sr1 151.405(15) 5_566 5_556 ?
C3 S1 S2 105.39(11) . . ?
C13 S2 S1 103.82(11) . . ?
C1 O3 Sr1 133.7(2) . 5_566 ?
C1 O3 Sr1 93.84(19) . . ?
Sr1 O3 Sr1 100.10(8) 5_566 . ?
C1 O4 Sr1 94.17(19) . . ?
C11 O5 Sr1 149.1(2) . 6 ?
C11 O5 Sr1 93.39(19) . 2 ?
Sr1 O5 Sr1 103.14(8) 6 2 ?
C11 O6 Sr1 94.4(2) . 2 ?
O4 C1 O3 122.4(3) . . ?
O4 C1 C2 118.9(3) . . ?
O3 C1 C2 118.6(3) . . ?
O4 C1 Sr1 61.59(17) . . ?
O3 C1 Sr1 61.26(17) . . ?
C2 C1 Sr1 171.4(2) . . ?
C7 C2 C3 118.8(3) . . ?
C7 C2 C1 118.6(3) . . ?
C3 C2 C1 122.6(3) . . ?
C4 C3 C2 119.4(3) . . ?
C4 C3 S1 122.5(3) . . ?
C2 C3 S1 118.1(2) . . ?
C5 C4 C3 120.4(3) . . ?
C4 C5 C6 120.9(3) . . ?
C5 C6 C7 118.8(4) . . ?
C6 C7 C2 121.6(3) . . ?
O6 C11 O5 122.6(3) . . ?
O6 C11 C12 119.1(3) . . ?
O5 C11 C12 118.3(3) . . ?
O6 C11 Sr1 61.13(17) . 2 ?
O5 C11 Sr1 61.66(16) . 2 ?
C12 C11 Sr1 177.2(2) . 2 ?
C17 C12 C13 119.0(3) . . ?
C17 C12 C11 119.0(3) . . ?
C13 C12 C11 122.0(3) . . ?
C14 C13 C12 119.2(3) . . ?
C14 C13 S2 121.4(3) . . ?
C12 C13 S2 119.4(2) . . ?
C15 C14 C13 120.7(3) . . ?
C14 C15 C16 121.1(4) . . ?
C15 C16 C17 118.8(4) . . ?
C16 C17 C12 121.2(3) . . ?
C99 C98 C99 151(3) 2_556 . ?

loop_
_geom_bond_atom_site_label_1
_geom_bond_atom_site_label_2
_geom_bond_distance
_geom_bond_site_symmetry_2
_geom_bond_publ_flag
Sr1 O5 2.515(2) 6_556 ?
Sr1 O3 2.528(2) 5_566 ?
Sr1 O2 2.531(2) . ?
Sr1 O6 2.639(2) 2 ?
Sr1 O3 2.646(2) . ?
Sr1 O5 2.650(2) 2 ?
Sr1 O1 2.651(3) . ?
Sr1 O4 2.655(2) . ?
Sr1 C11 3.005(3) 2 ?
Sr1 C1 3.011(3) . ?
Sr1 Sr1 3.9669(6) 5_566 ?
Sr1 Sr1 4.0466(6) 5_556 ?
S1 C3 1.796(3) . ?
S1 S2 2.0483(12) . ?
S2 C13 1.787(3) . ?
O3 C1 1.270(4) . ?
O3 Sr1 2.528(2) 5_566 ?
O4 C1 1.239(4) . ?
O5 C11 1.270(4) . ?
O5 Sr1 2.515(2) 6 ?
O5 Sr1 2.650(2) 2 ?
O6 C11 1.249(3) . ?
O6 Sr1 2.639(2) 2 ?
C1 C2 1.503(4) . ?
C2 C7 1.389(5) . ?
C2 C3 1.405(4) . ?
C3 C4 1.397(5) . ?
C4 C5 1.380(5) . ?
C5 C6 1.384(5) . ?
C6 C7 1.389(5) . ?
C11 C12 1.501(4) . ?
C11 Sr1 3.005(3) 2 ?
C12 C17 1.395(5) . ?
C12 C13 1.401(4) . ?
C13 C14 1.390(5) . ?
C14 C15 1.373(5) . ?
C15 C16 1.379(6) . ?
C16 C17 1.389(5) . ?
C98 C99 1.467(11) 2_556 ?
C98 C99 1.467(11) . ?
